data_7229008
loop_
_publ_author_name
'Gu, Zhenyu'
'Li, Yanci'
'Ma, Songliang'
'Li, Shenghui'
'Zhou, Guoqiang'
'Ding, Shan'
'Zhang, Jinchao'
'Wang, Shuxiang'
'Zhou, Chuanqi'

_publ_section_title
;
 Synthesis, cytotoxic evaluation and DNA binding study of
 9-fluoro-6H-indolo[2,3-b]quinoxaline derivatives
;
_journal_issue 66
_journal_name_full 'RSC Adv.'
_journal_page_first 41869
_journal_paper_doi 10.1039/C7RA08138C
_journal_volume 7
_journal_year 2017
_chemical_formula_sum 'C23 H29 F I2 N4 O'
_chemical_formula_weight 650.30
_chemical_name_systematic
; 
 ? 
;
_space_group_IT_number 2
_symmetry_cell_setting triclinic
_symmetry_space_group_name_Hall '-P 1'
_symmetry_space_group_name_H-M 'P -1'
_atom_sites_solution_hydrogens geom
_atom_sites_solution_primary direct
_atom_sites_solution_secondary difmap
_audit_creation_method SHELXL-97
_audit_update_record
;
2017-04-01 deposited with the CCDC.
2017-08-21 downloaded from the CCDC.
;
_cell_angle_alpha 87.101(6)
_cell_angle_beta 77.634(6)
_cell_angle_gamma 89.744(7)
_cell_formula_units_Z 2
_cell_length_a 7.840(3)
_cell_length_b 12.067(5)
_cell_length_c 14.220(6)
_cell_measurement_reflns_used 2923
_cell_measurement_temperature 296(2)
_cell_measurement_theta_max 27.54
_cell_measurement_theta_min 2.29
_cell_volume 1312.4(9)
_computing_cell_refinement 'Bruker SAINT'
_computing_data_collection 'Bruker APEX2'
_computing_data_reduction 'Bruker SAINT'
_computing_molecular_graphics 'Bruker SHELXTL'
_computing_publication_material 'Bruker SHELXTL'
_computing_structure_refinement 'SHELXL-97 (Sheldrick, 2008)'
_computing_structure_solution 'SHELXS-97 (Sheldrick, 2008)'
_diffrn_ambient_temperature 296(2)
_diffrn_measured_fraction_theta_full 0.984
_diffrn_measured_fraction_theta_max 0.984
_diffrn_measurement_device_type 'Bruker APEX-II CCD'
_diffrn_measurement_method '\f and \w scans'
_diffrn_radiation_monochromator graphite
_diffrn_radiation_source 'sealed tube'
_diffrn_radiation_type MoK\a
_diffrn_radiation_wavelength 0.71073
_diffrn_reflns_av_R_equivalents 0.0127
_diffrn_reflns_av_sigmaI/netI 0.0263
_diffrn_reflns_limit_h_max 7
_diffrn_reflns_limit_h_min -9
_diffrn_reflns_limit_k_max 14
_diffrn_reflns_limit_k_min -14
_diffrn_reflns_limit_l_max 15
_diffrn_reflns_limit_l_min -17
_diffrn_reflns_number 7193
_diffrn_reflns_theta_full 26.00
_diffrn_reflns_theta_max 26.00
_diffrn_reflns_theta_min 2.18
_exptl_absorpt_coefficient_mu 2.424
_exptl_absorpt_correction_T_max 0.7435
_exptl_absorpt_correction_T_min 0.4842
_exptl_absorpt_correction_type multi-scan
_exptl_crystal_colour red
_exptl_crystal_density_diffrn 1.646
_exptl_crystal_density_method 'not measured'
_exptl_crystal_description Block
_exptl_crystal_F_000 636
_exptl_crystal_size_max 0.35
_exptl_crystal_size_mid 0.15
_exptl_crystal_size_min 0.13
_refine_diff_density_max 1.247
_refine_diff_density_min -0.953
_refine_diff_density_rms 0.073
_refine_ls_extinction_method none
_refine_ls_goodness_of_fit_ref 1.072
_refine_ls_hydrogen_treatment mixed
_refine_ls_matrix_type full
_refine_ls_number_parameters 290
_refine_ls_number_reflns 5085
_refine_ls_number_restraints 3
_refine_ls_restrained_S_all 1.072
_refine_ls_R_factor_all 0.0462
_refine_ls_R_factor_gt 0.0342
_refine_ls_shift/su_max 0.001
_refine_ls_shift/su_mean 0.000
_refine_ls_structure_factor_coef Fsqd
_refine_ls_weighting_details 'calc w=1/[\s^2^(Fo^2^)+(0.0376P)^2^+1.1931P] where P=(Fo^2^+2Fc^2^)/3'
_refine_ls_weighting_scheme calc
_refine_ls_wR_factor_gt 0.0831
_refine_ls_wR_factor_ref 0.0883
_reflns_number_gt 4084
_reflns_number_total 5085
_reflns_threshold_expression >2sigma(I)
_cod_data_source_file c7ra08138c2.cif
_cod_data_source_block lsh_4_0m
_cod_depositor_comments
;
The following automatic conversions were performed:

'_symmetry_cell_setting' value 'Triclinic' changed to 'triclinic'
according to
/home/data/users/saulius/crontab/automatic-downloads/rss-feeds/RSC/lib/dictionaries/cif_core.dic
dictionary named 'cif_core.dic' version 2.4.2 from 2011-04-26.

'_exptl_absorpt_correction_type' value 'Multi-scan' changed to
'multi-scan' according to
/home/data/users/saulius/crontab/automatic-downloads/rss-feeds/RSC/lib/dictionaries/cif_core.dic
dictionary named 'cif_core.dic' version 2.4.2 from 2011-04-26.

Automatic conversion script
Id: cif_fix_values 4973 2017-02-22 13:04:09Z antanas 
;
_cod_original_cell_volume 1312.3(9)
_cod_original_sg_symbol_H-M 'P-1   '
_cod_database_code 7229008

loop_
_symmetry_equiv_pos_as_xyz
'x, y, z'
'-x, -y, -z'

loop_
_atom_site_label
_atom_site_type_symbol
_atom_site_fract_x
_atom_site_fract_y
_atom_site_fract_z
_atom_site_U_iso_or_equiv
_atom_site_adp_type
_atom_site_occupancy
_atom_site_symmetry_multiplicity
_atom_site_calc_flag
_atom_site_refinement_flags
F1 F 0.4296(4) 0.7804(2) -0.0101(2) 0.0752(8) Uani 1 1 d .
I1 I 0.17685(4) 0.23885(3) 0.85354(2) 0.05997(11) Uani 1 1 d .
I2 I 0.57545(4) 0.28239(3) 0.30489(2) 0.06855(12) Uani 1 1 d .
N1 N 0.1392(4) 0.3988(2) 0.1791(2) 0.0421(7) Uani 1 1 d .
N2 N 0.1005(4) 0.3432(3) 0.3449(2) 0.0441(7) Uani 1 1 d .
N3 N 0.2829(4) 0.5446(3) 0.3567(2) 0.0422(7) Uani 1 1 d .
N4 N 0.0870(4) 0.0930(2) 0.1552(2) 0.0429(7) Uani 1 1 d .
C1 C 0.2163(5) 0.4882(3) 0.1206(3) 0.0395(8) Uani 1 1 d .
C2 C 0.2316(5) 0.5061(3) 0.0212(3) 0.0473(9) Uani 1 1 d .
H2 H 0.1923 0.4534 -0.0150 0.057 Uiso 1 1 calc R
C3 C 0.3071(5) 0.6046(4) -0.0215(3) 0.0517(10) Uani 1 1 d .
H3 H 0.3198 0.6195 -0.0875 0.062 Uiso 1 1 calc R
C4 C 0.3638(5) 0.6813(3) 0.0350(3) 0.0528(10) Uani 1 1 d .
C5 C 0.3600(5) 0.6646(3) 0.1311(3) 0.0467(9) Uani 1 1 d .
H5 H 0.4052 0.7169 0.1651 0.056 Uiso 1 1 calc R
C6 C 0.2848(5) 0.5649(3) 0.1762(3) 0.0386(8) Uani 1 1 d .
C7 C 0.2503(5) 0.5156(3) 0.2722(3) 0.0378(8) Uani 1 1 d .
C8 C 0.1576(5) 0.4125(3) 0.2710(3) 0.0391(8) Uani 1 1 d .
C9 C 0.1355(5) 0.3743(3) 0.4294(3) 0.0455(9) Uani 1 1 d .
C10 C 0.0798(6) 0.3027(4) 0.5124(3) 0.0575(11) Uani 1 1 d .
H10 H 0.0230 0.2365 0.5073 0.069 Uiso 1 1 calc R
C11 C 0.1088(6) 0.3300(5) 0.6000(3) 0.0661(13) Uani 1 1 d .
H11 H 0.0723 0.2821 0.6539 0.079 Uiso 1 1 calc R
C12 C 0.1932(6) 0.4296(5) 0.6087(3) 0.0654(13) Uani 1 1 d .
H12 H 0.2100 0.4475 0.6690 0.079 Uiso 1 1 calc R
C13 C 0.2522(6) 0.5020(4) 0.5304(3) 0.0567(11) Uani 1 1 d .
H13 H 0.3086 0.5677 0.5376 0.068 Uiso 1 1 calc R
C14 C 0.2256(5) 0.4749(3) 0.4389(3) 0.0454(9) Uani 1 1 d .
C15 C 0.0513(5) 0.3023(3) 0.1523(3) 0.0446(9) Uani 1 1 d .
H15A H 0.0115 0.3201 0.0933 0.053 Uiso 1 1 calc R
H15B H -0.0497 0.2822 0.2027 0.053 Uiso 1 1 calc R
C16 C 0.1774(5) 0.2057(3) 0.1377(3) 0.0420(8) Uani 1 1 d .
H16A H 0.2568 0.2108 0.1811 0.050 Uiso 1 1 calc R
H16B H 0.2464 0.2115 0.0723 0.050 Uiso 1 1 calc R
C17 C 0.0188(6) 0.0628(4) 0.2617(3) 0.0572(11) Uani 1 1 d .
H17A H -0.0525 -0.0039 0.2683 0.069 Uiso 1 1 calc R
H17B H -0.0550 0.1222 0.2906 0.069 Uiso 1 1 calc R
C18 C 0.1652(8) 0.0433(4) 0.3157(4) 0.0766(15) Uani 1 1 d .
H18A H 0.1154 0.0177 0.3816 0.092 Uiso 1 1 calc R
H18B H 0.2256 0.1129 0.3175 0.092 Uiso 1 1 calc R
C19 C 0.2960(8) -0.0421(5) 0.2686(5) 0.0916(19) Uani 1 1 d .
H19A H 0.3919 -0.0476 0.3018 0.110 Uiso 1 1 calc R
H19B H 0.2396 -0.1142 0.2742 0.110 Uiso 1 1 calc R
C20 C 0.3664(7) -0.0089(4) 0.1626(4) 0.0747(15) Uani 1 1 d .
H20A H 0.4320 0.0599 0.1571 0.090 Uiso 1 1 calc R
H20B H 0.4447 -0.0658 0.1329 0.090 Uiso 1 1 calc R
C21 C 0.2170(6) 0.0060(3) 0.1101(3) 0.0588(11) Uani 1 1 d .
H21A H 0.1567 -0.0644 0.1119 0.071 Uiso 1 1 calc R
H21B H 0.2641 0.0283 0.0431 0.071 Uiso 1 1 calc R
C22 C -0.0659(6) 0.0932(4) 0.1062(3) 0.0531(10) Uani 1 1 d .
H22A H -0.1561 0.1400 0.1392 0.080 Uiso 1 1 calc R
H22B H -0.1103 0.0189 0.1077 0.080 Uiso 1 1 calc R
H22C H -0.0285 0.1206 0.0404 0.080 Uiso 1 1 calc R
C23 C 0.3816(6) 0.6475(4) 0.3599(3) 0.0587(11) Uani 1 1 d .
H23A H 0.3044 0.7098 0.3631 0.088 Uiso 1 1 calc R
H23B H 0.4727 0.6561 0.3030 0.088 Uiso 1 1 calc R
H23C H 0.4320 0.6435 0.4158 0.088 Uiso 1 1 calc R
O1 O 0.655(2) 0.067(3) 0.4813(15) 0.76(3) Uani 1 1 d D
H1A H 0.743(3) 0.1100(17) 0.4806(19) -0.006(5) Uiso 1 1 d D
H1B H 0.679(8) 0.000(5) 0.469(17) 0.40(13) Uiso 1 1 d D

loop_
_atom_site_aniso_label
_atom_site_aniso_U_11
_atom_site_aniso_U_22
_atom_site_aniso_U_33
_atom_site_aniso_U_23
_atom_site_aniso_U_13
_atom_site_aniso_U_12
F1 0.0854(19) 0.0638(17) 0.0718(18) 0.0227(14) -0.0119(15) -0.0210(14)
I1 0.0723(2) 0.0654(2) 0.04452(16) 0.00639(12) -0.01918(13) -0.01778(14)
I2 0.04879(18) 0.0861(2) 0.0686(2) -0.01546(17) -0.00541(14) 0.00495(15)
N1 0.0527(19) 0.0372(16) 0.0391(16) -0.0019(13) -0.0162(14) -0.0020(14)
N2 0.0475(18) 0.0430(18) 0.0415(17) 0.0001(14) -0.0098(14) 0.0044(14)
N3 0.0441(17) 0.0442(17) 0.0417(17) -0.0104(14) -0.0149(14) 0.0067(14)
N4 0.0515(19) 0.0372(17) 0.0435(17) -0.0066(13) -0.0169(14) -0.0034(14)
C1 0.0386(19) 0.0385(19) 0.043(2) -0.0042(15) -0.0108(15) 0.0027(15)
C2 0.053(2) 0.048(2) 0.043(2) -0.0028(17) -0.0161(18) 0.0057(18)
C3 0.047(2) 0.065(3) 0.042(2) 0.0044(19) -0.0105(18) 0.008(2)
C4 0.048(2) 0.050(2) 0.057(3) 0.0128(19) -0.0073(19) -0.0034(18)
C5 0.044(2) 0.044(2) 0.053(2) -0.0001(17) -0.0133(17) -0.0023(17)
C6 0.0363(18) 0.0376(19) 0.043(2) -0.0046(15) -0.0095(15) 0.0048(15)
C7 0.0380(19) 0.0371(19) 0.0396(19) -0.0058(15) -0.0101(15) 0.0066(15)
C8 0.043(2) 0.0369(19) 0.0395(19) -0.0048(15) -0.0117(15) 0.0058(15)
C9 0.046(2) 0.052(2) 0.038(2) -0.0001(17) -0.0097(16) 0.0116(18)
C10 0.062(3) 0.062(3) 0.047(2) 0.007(2) -0.008(2) 0.007(2)
C11 0.068(3) 0.085(4) 0.044(2) 0.010(2) -0.012(2) 0.016(3)
C12 0.068(3) 0.097(4) 0.036(2) -0.008(2) -0.020(2) 0.030(3)
C13 0.057(3) 0.072(3) 0.047(2) -0.015(2) -0.020(2) 0.019(2)
C14 0.045(2) 0.053(2) 0.039(2) -0.0048(17) -0.0117(16) 0.0137(18)
C15 0.047(2) 0.041(2) 0.050(2) -0.0029(16) -0.0189(17) -0.0040(16)
C16 0.044(2) 0.039(2) 0.044(2) -0.0027(16) -0.0127(16) -0.0051(16)
C17 0.077(3) 0.050(2) 0.043(2) 0.0044(18) -0.011(2) -0.007(2)
C18 0.107(4) 0.068(3) 0.064(3) 0.010(2) -0.042(3) 0.003(3)
C19 0.114(5) 0.062(3) 0.115(5) 0.003(3) -0.064(4) 0.016(3)
C20 0.074(3) 0.049(3) 0.106(4) -0.012(3) -0.027(3) 0.014(2)
C21 0.070(3) 0.040(2) 0.067(3) -0.016(2) -0.014(2) 0.000(2)
C22 0.058(3) 0.055(2) 0.050(2) -0.0071(19) -0.0198(19) -0.015(2)
C23 0.068(3) 0.056(3) 0.058(3) -0.012(2) -0.025(2) -0.009(2)
O1 0.69(5) 1.32(8) 0.234(19) 0.35(3) -0.11(3) 0.13(5)

loop_
_atom_type_symbol
_atom_type_description
_atom_type_scat_dispersion_real
_atom_type_scat_dispersion_imag
_atom_type_scat_source
C C 0.0033 0.0016 'International Tables Vol C Tables 4.2.6.8 and 6.1.1.4'
H H 0.0000 0.0000 'International Tables Vol C Tables 4.2.6.8 and 6.1.1.4'
N N 0.0061 0.0033 'International Tables Vol C Tables 4.2.6.8 and 6.1.1.4'
F F 0.0171 0.0103 'International Tables Vol C Tables 4.2.6.8 and 6.1.1.4'
I I -0.4742 1.8119 'International Tables Vol C Tables 4.2.6.8 and 6.1.1.4'
O O 0.0106 0.0060 'International Tables Vol C Tables 4.2.6.8 and 6.1.1.4'

loop_
_geom_angle_atom_site_label_1
_geom_angle_atom_site_label_2
_geom_angle_atom_site_label_3
_geom_angle
C8 N1 C1 108.9(3)
C8 N1 C15 122.7(3)
C1 N1 C15 128.4(3)
C8 N2 C9 114.5(3)
C7 N3 C14 119.0(3)
C7 N3 C23 119.3(3)
C14 N3 C23 121.7(3)
C22 N4 C17 108.0(3)
C22 N4 C16 109.6(3)
C17 N4 C16 112.6(3)
C22 N4 C21 108.3(3)
C17 N4 C21 110.1(3)
C16 N4 C21 108.2(3)
N1 C1 C2 127.9(3)
N1 C1 C6 110.2(3)
C2 C1 C6 121.9(3)
C3 C2 C1 117.7(4)
C3 C2 H2 121.1
C1 C2 H2 121.1
C2 C3 C4 119.5(4)
C2 C3 H3 120.3
C4 C3 H3 120.3
C5 C4 F1 118.2(4)
C5 C4 C3 124.6(4)
F1 C4 C3 117.1(4)
C4 C5 C6 117.0(4)
C4 C5 H5 121.5
C6 C5 H5 121.5
C5 C6 C1 119.1(3)
C5 C6 C7 135.7(3)
C1 C6 C7 105.2(3)
N3 C7 C6 134.8(3)
N3 C7 C8 117.9(3)
C6 C7 C8 107.4(3)
N2 C8 N1 125.2(3)
N2 C8 C7 126.5(3)
N1 C8 C7 108.3(3)
N2 C9 C10 117.8(4)
N2 C9 C14 123.7(3)
C10 C9 C14 118.5(4)
C11 C10 C9 120.7(5)
C11 C10 H10 119.6
C9 C10 H10 119.6
C10 C11 C12 120.2(4)
C10 C11 H11 119.9
C12 C11 H11 119.9
C13 C12 C11 121.8(4)
C13 C12 H12 119.1
C11 C12 H12 119.1
C12 C13 C14 119.0(5)
C12 C13 H13 120.5
C14 C13 H13 120.5
N3 C14 C13 121.8(4)
N3 C14 C9 118.5(3)
C13 C14 C9 119.8(4)
N1 C15 C16 109.4(3)
N1 C15 H15A 109.8
C16 C15 H15A 109.8
N1 C15 H15B 109.8
C16 C15 H15B 109.8
H15A C15 H15B 108.2
C15 C16 N4 113.3(3)
C15 C16 H16A 108.9
N4 C16 H16A 108.9
C15 C16 H16B 108.9
N4 C16 H16B 108.9
H16A C16 H16B 107.7
N4 C17 C18 112.5(4)
N4 C17 H17A 109.1
C18 C17 H17A 109.1
N4 C17 H17B 109.1
C18 C17 H17B 109.1
H17A C17 H17B 107.8
C17 C18 C19 112.0(4)
C17 C18 H18A 109.2
C19 C18 H18A 109.2
C17 C18 H18B 109.2
C19 C18 H18B 109.2
H18A C18 H18B 107.9
C20 C19 C18 110.6(4)
C20 C19 H19A 109.5
C18 C19 H19A 109.5
C20 C19 H19B 109.5
C18 C19 H19B 109.5
H19A C19 H19B 108.1
C21 C20 C19 110.4(5)
C21 C20 H20A 109.6
C19 C20 H20A 109.6
C21 C20 H20B 109.6
C19 C20 H20B 109.6
H20A C20 H20B 108.1
C20 C21 N4 111.8(4)
C20 C21 H21A 109.2
N4 C21 H21A 109.2
C20 C21 H21B 109.2
N4 C21 H21B 109.2
H21A C21 H21B 107.9
N4 C22 H22A 109.5
N4 C22 H22B 109.5
H22A C22 H22B 109.5
N4 C22 H22C 109.5
H22A C22 H22C 109.5
H22B C22 H22C 109.5
N3 C23 H23A 109.5
N3 C23 H23B 109.5
H23A C23 H23B 109.5
N3 C23 H23C 109.5
H23A C23 H23C 109.5
H23B C23 H23C 109.5
H1A O1 H1B 116(2)

loop_
_geom_bond_atom_site_label_1
_geom_bond_atom_site_label_2
_geom_bond_distance
F1 C4 1.376(5)
N1 C8 1.363(5)
N1 C1 1.386(5)
N1 C15 1.464(5)
N2 C8 1.310(5)
N2 C9 1.360(5)
N3 C7 1.343(4)
N3 C14 1.399(5)
N3 C23 1.473(5)
N4 C22 1.510(5)
N4 C17 1.520(5)
N4 C16 1.521(5)
N4 C21 1.526(5)
C1 C2 1.399(5)
C1 C6 1.424(5)
C2 C3 1.383(6)
C2 H2 0.9300
C3 C4 1.389(6)
C3 H3 0.9300
C4 C5 1.365(6)
C5 C6 1.405(5)
C5 H5 0.9300
C6 C7 1.433(5)
C7 C8 1.446(5)
C9 C10 1.418(6)
C9 C14 1.434(6)
C10 C11 1.369(6)
C10 H10 0.9300
C11 C12 1.398(7)
C11 H11 0.9300
C12 C13 1.379(7)
C12 H12 0.9300
C13 C14 1.415(5)
C13 H13 0.9300
C15 C16 1.518(5)
C15 H15A 0.9700
C15 H15B 0.9700
C16 H16A 0.9700
C16 H16B 0.9700
C17 C18 1.523(7)
C17 H17A 0.9700
C17 H17B 0.9700
C18 C19 1.525(8)
C18 H18A 0.9700
C18 H18B 0.9700
C19 C20 1.524(8)
C19 H19A 0.9700
C19 H19B 0.9700
C20 C21 1.523(7)
C20 H20A 0.9700
C20 H20B 0.9700
C21 H21A 0.9700
C21 H21B 0.9700
C22 H22A 0.9600
C22 H22B 0.9600
C22 H22C 0.9600
C23 H23A 0.9600
C23 H23B 0.9600
C23 H23C 0.9600
O1 H1A 0.865(10)
O1 H1B 0.849(10)
